data_9015869
loop_
_publ_author_name
'Kampf, A. R.'
'Mills, S. J.'
'Housley, R. M.'
'Rumsey, M. S.'
'Spratt, J.'

_publ_section_title
;
 Lead-tellurium oxysalts from Otto Mountain near Baker, California:
 VII. Chromschieffelinite, Pb10Te6O20(OH)14(CrO4)(H2O)5,
 the chromate analog of schieffelinite
;
_journal_name_full 'American Mineralogist'
_journal_page_first 212
_journal_page_last 219
_journal_paper_doi 10.2138/am.2011.3909
_journal_volume 97
_journal_year 2012
_chemical_compound_source 'Otto Mountain near Baker, California, USA'
_chemical_formula_sum 'Cr0.5 H12 O21.5 Pb5 Te3'
_chemical_name_mineral Chromschieffelinite
_space_group_IT_number 20
_symmetry_space_group_name_Hall 'C 2c 2'
_symmetry_space_group_name_H-M 'C 2 2 21'
_cell_angle_alpha 90
_cell_angle_beta 90
_cell_angle_gamma 90
_cell_formula_units_Z 4
_cell_length_a 9.6646
_cell_length_b 19.4962
_cell_length_c 10.5101
_cell_volume 1980.344
_database_code_amcsd 0018766
_exptl_crystal_density_diffrn 6.040
_cod_original_cell_volume 1980.345
_cod_original_formula_sum 'Pb5 Te3 Cr.5 O21.5 H12'
_cod_database_code 9015869

loop_
_space_group_symop_operation_xyz
x,y,z
1/2+x,1/2+y,z
-x,y,1/2-z
1/2-x,1/2+y,1/2-z
x,-y,-z
1/2+x,1/2-y,-z
-x,-y,1/2+z
1/2-x,1/2-y,1/2+z

loop_
_atom_site_aniso_label
_atom_site_aniso_U_11
_atom_site_aniso_U_22
_atom_site_aniso_U_33
_atom_site_aniso_U_12
_atom_site_aniso_U_13
_atom_site_aniso_U_23
Pb1 0.02100 0.01880 0.03930 0.00000 0.00480 0.00000
Pb2 0.01880 0.02000 0.03140 -0.00100 0.00480 0.00180
Pb3 0.05510 0.01890 0.02020 -0.00620 -0.01020 0.00370
Te1 0.01830 0.01340 0.01310 0.00000 -0.00050 0.00000
Te2 0.00960 0.01390 0.01270 -0.00050 -0.00150 0.00030
O1 0.02000 0.01100 0.02000 0.00600 0.00300 0.00000
O-H2 0.03200 0.02900 0.02300 -0.00300 -0.01000 -0.00200
O-H3 0.05300 0.01300 0.03600 -0.01400 -0.00100 -0.00200
O4 0.01000 0.01400 0.03000 0.00500 -0.00100 0.00400
O5 0.02600 0.00500 0.01400 0.00300 0.00800 0.00300
O6 0.01000 0.02000 0.01100 0.00000 0.00400 0.00400
O7 0.02300 0.02300 0.02200 -0.00200 -0.01100 -0.00200
O-H7 0.02300 0.02300 0.02200 -0.00200 -0.01100 -0.00200
O8 0.00800 0.02100 0.03300 0.00000 -0.01100 0.00000
O-H9 0.01600 0.02200 0.02300 0.00300 -0.00400 0.00400

loop_
_atom_site_label
_atom_site_fract_x
_atom_site_fract_y
_atom_site_fract_z
_atom_site_occupancy
_atom_site_U_iso_or_equiv
_atom_site_type_symbol
_atom_site_attached_hydrogens
Pb1 0.50000 0.73669 0.25000 1.00000 0.02636 Pb 0
Pb2 0.85091 0.65778 0.37381 1.00000 0.02338 Pb 0
Pb3 0.78519 0.84795 0.49042 1.00000 0.03141 Pb 0
Te1 0.50000 0.55833 0.25000 1.00000 0.01490 Te 0
Te2 0.84797 0.79074 0.15086 1.00000 0.01206 Te 0
Cr 0.05840 0.50300 0.45550 0.25000 0.05000 Cr 0
O1 0.62860 0.62710 0.20770 1.00000 0.01700 O 0
O-H2 0.57070 0.55440 0.42280 1.00000 0.02800 O 1
O-H3 0.37280 0.48600 0.29980 1.00000 0.03400 O 1
O4 0.91610 0.69990 0.13060 1.00000 0.01810 O 0
O5 0.81500 0.73360 0.55980 1.00000 0.01520 O 0
O6 0.76550 0.76400 0.30880 1.00000 0.01370 O 0
O7 0.55790 0.68180 0.49780 0.50000 0.02300 O 0
O-H7 0.55790 0.68180 0.49780 0.50000 0.02300 O 1
O8 0.00000 0.82720 0.25000 1.00000 0.02100 O 0
O-H9 0.76670 0.88200 0.16330 1.00000 0.02040 O 1
O10 0.22100 0.50000 0.50000 0.50000 0.07200 O 0
O11 0.51600 0.93250 0.05000 0.50000 0.13000 O 0
O12 0.05400 0.53800 0.31300 0.25000 0.03300 O 0
Wat1 -0.13900 0.50000 0.50000 0.50000 0.14000 O 2
Wat2 0.48000 0.88030 0.17600 0.50000 0.07800 O 2
Wat3 0.12400 0.53200 0.38600 0.50000 0.10200 O 2

loop_
_cod_changelog_entry_id
_cod_changelog_entry_author
_cod_changelog_entry_date
_cod_changelog_entry_text
1
;cod-tools version 3.8.0
Id: cif_guess_AMCSD_atom_types 9574 2023-05-10 09:00:05Z saulius
;
2023-05-10T18:56:27+03:00
;Derived atom types and hydrogen counts
from atom names that follow the AMCSD naming convention
(Wat == water, O-H == hydroxyl).
;

loop_
_cod_related_entry_id
_cod_related_entry_database
_cod_related_entry_code
1 AMCSD 0018766
